data_4336646
loop_
_publ_author_name
'Chi Zhang'
'Kai-Ni Wang'
'Min Ji'
'Yong-Lin An'

_publ_section_title
;
 Mild Solvothermal Syntheses of Thioargentates A-Ag-S (A = K, Rb, Cs) and
 A-Ag-Ge-S (A = Na, Rb): Crucial Role of Excess Sulfur
;
_journal_name_full 'Inorganic Chemistry'
_journal_page_first 12367
_journal_page_last 12371
_journal_paper_doi 10.1021/ic402092r
_journal_volume 52
_journal_year 2013
_chemical_formula_sum 'Ag5 K S3'
_chemical_formula_weight 674.66
_chemical_name_common Compound-1
_chemical_name_systematic
; 
 ? 
;
_space_group_IT_number 190
_symmetry_cell_setting hexagonal
_symmetry_space_group_name_Hall 'P -6c -2c'
_symmetry_space_group_name_H-M 'P -6 2 c'
_atom_sites_solution_hydrogens none
_atom_sites_solution_primary direct
_atom_sites_solution_secondary difmap
_audit_creation_method SHELXL-97
_cell_angle_alpha 90.00
_cell_angle_beta 90.00
_cell_angle_gamma 120.00
_cell_formula_units_Z 6
_cell_length_a 13.2208(12)
_cell_length_b 13.2208(12)
_cell_length_c 7.9479(14)
_cell_measurement_temperature 296
_cell_volume 1203.1(3)
_computing_cell_refinement 'Bruker SMART'
_computing_data_collection 'Bruker SMART'
_computing_data_reduction 'Bruker SAINT'
_computing_molecular_graphics 'Bruker SHELXTL'
_computing_publication_material 'Bruker SHELXTL'
_computing_structure_refinement 'Bruker SHELXTL'
_computing_structure_solution 'Bruker SHELXTL'
_diffrn_ambient_temperature 296
_diffrn_measured_fraction_theta_full 0.998
_diffrn_measured_fraction_theta_max 0.998
_diffrn_radiation_monochromator graphite
_diffrn_radiation_source 'fine-focus sealed tube'
_diffrn_radiation_type MoK\a
_diffrn_radiation_wavelength 0.71073
_diffrn_reflns_av_R_equivalents 0.0280
_diffrn_reflns_av_sigmaI/netI 0.0196
_diffrn_reflns_limit_h_max 15
_diffrn_reflns_limit_h_min -15
_diffrn_reflns_limit_k_max 15
_diffrn_reflns_limit_k_min -11
_diffrn_reflns_limit_l_max 8
_diffrn_reflns_limit_l_min -9
_diffrn_reflns_number 5096
_diffrn_reflns_theta_full 24.98
_diffrn_reflns_theta_max 24.98
_diffrn_reflns_theta_min 3.08
_exptl_absorpt_coefficient_mu 13.189
_exptl_absorpt_correction_T_max 0.2596
_exptl_absorpt_correction_T_min 0.1195
_exptl_absorpt_correction_type empirical
_exptl_crystal_colour 'dark red-black'
_exptl_crystal_density_diffrn 5.587
_exptl_crystal_description block
_exptl_crystal_F_000 1812
_exptl_crystal_size_max 0.28
_exptl_crystal_size_mid 0.16
_exptl_crystal_size_min 0.14
_refine_diff_density_max 1.367
_refine_diff_density_min -3.253
_refine_diff_density_rms 0.763
_refine_ls_abs_structure_details 'Flack H D (1983), Acta Cryst. A39, 876-881'
_refine_ls_abs_structure_Flack 0.41(13)
_refine_ls_extinction_coef 0.0116(5)
_refine_ls_extinction_expression Fc^*^=kFc[1+0.001xFc^2^\l^3^/sin(2\q)]^-1/4^
_refine_ls_extinction_method SHELXL
_refine_ls_goodness_of_fit_ref 1.333
_refine_ls_hydrogen_treatment none
_refine_ls_matrix_type full
_refine_ls_number_parameters 48
_refine_ls_number_reflns 771
_refine_ls_number_restraints 0
_refine_ls_restrained_S_all 1.333
_refine_ls_R_factor_all 0.0344
_refine_ls_R_factor_gt 0.0336
_refine_ls_shift/su_max 0.000
_refine_ls_shift/su_mean 0.000
_refine_ls_structure_factor_coef Fsqd
_refine_ls_weighting_details 'calc w=1/[\s^2^(Fo^2^)+(0.0395P)^2^+2.1661P] where P=(Fo^2^+2Fc^2^)/3'
_refine_ls_weighting_scheme calc
_refine_ls_wR_factor_gt 0.0789
_refine_ls_wR_factor_ref 0.0797
_reflns_number_gt 751
_reflns_number_total 771
_reflns_threshold_expression >2sigma(I)
_cod_data_source_file ic402092r_si_001_1.cif
_cod_data_source_block 1
_cod_database_code 4336646

loop_
_symmetry_equiv_pos_as_xyz
'x, y, z'
'-x+y, -x, -z+1/2'
'-y, x-y, z'
'x, y, -z+1/2'
'-x+y, -x, z'
'-y, x-y, -z+1/2'
'y, x, z+1/2'
'x-y, -y, -z'
'-x, -x+y, z+1/2'
'y, x, -z'
'x-y, -y, z+1/2'
'-x, -x+y, -z'

loop_
_atom_site_label
_atom_site_type_symbol
_atom_site_fract_x
_atom_site_fract_y
_atom_site_fract_z
_atom_site_U_iso_or_equiv
_atom_site_adp_type
_atom_site_occupancy
_atom_site_symmetry_multiplicity
_atom_site_calc_flag
_atom_site_refinement_flags
Ag1 Ag 0.00449(7) 0.29541(9) 0.2500 0.0354(3) Uani 1 2 d S
Ag2 Ag 0.36718(8) 0.37063(9) 0.2500 0.0387(4) Uani 1 2 d S
Ag3 Ag 0.0000 0.46388(9) 0.0000 0.0322(3) Uani 1 2 d S
Ag4 Ag 0.18451(7) 0.33479(7) 0.50189(5) 0.0350(3) Uani 1 1 d .
K1 K 0.3333 0.6667 -0.0011(3) 0.0238(7) Uani 1 3 d S
K3 K 0.0000 0.0000 0.0000 0.0247(10) Uani 1 6 d S
S1 S 0.2205(2) 0.44878(19) 0.2500 0.0222(6) Uani 1 2 d S
S2 S -0.1169(2) 0.4159(2) 0.2500 0.0220(6) Uiso 1 2 d S
S10 S -0.1364(2) 0.0799(2) 0.2500 0.0212(6) Uani 1 2 d S

loop_
_atom_site_aniso_label
_atom_site_aniso_U_11
_atom_site_aniso_U_22
_atom_site_aniso_U_33
_atom_site_aniso_U_23
_atom_site_aniso_U_13
_atom_site_aniso_U_12
Ag1 0.0368(7) 0.0299(5) 0.0295(5) 0.000 0.000 0.0092(4)
Ag2 0.0260(5) 0.0465(6) 0.0315(6) 0.000 0.000 0.0090(5)
Ag3 0.0396(7) 0.0369(5) 0.0209(5) 0.00518(15) 0.0104(3) 0.0198(3)
Ag4 0.0400(5) 0.0406(5) 0.0206(4) 0.0125(2) 0.0050(2) 0.0172(3)
K1 0.0262(10) 0.0262(10) 0.0190(14) 0.000 0.000 0.0131(5)
K3 0.0258(14) 0.0258(14) 0.023(2) 0.000 0.000 0.0129(7)
S1 0.0303(13) 0.0165(12) 0.0153(11) 0.000 0.000 0.0083(11)
S10 0.0273(13) 0.0273(13) 0.0141(10) 0.000 0.000 0.0173(10)

loop_
_atom_type_symbol
_atom_type_description
_atom_type_scat_dispersion_real
_atom_type_scat_dispersion_imag
_atom_type_scat_source
Ag Ag -0.8971 1.1015 'International Tables Vol C Tables 4.2.6.8 and 6.1.1.4'
K K 0.2009 0.2494 'International Tables Vol C Tables 4.2.6.8 and 6.1.1.4'
S S 0.1246 0.1234 'International Tables Vol C Tables 4.2.6.8 and 6.1.1.4'

loop_
_geom_angle_atom_site_label_1
_geom_angle_atom_site_label_2
_geom_angle_atom_site_label_3
_geom_angle
_geom_angle_site_symmetry_1
_geom_angle_site_symmetry_3
S10 Ag1 S1 143.68(9) . .
S10 Ag1 S2 109.81(8) . .
S1 Ag1 S2 106.51(9) . .
S10 Ag1 Ag4 106.02(5) . .
S1 Ag1 Ag4 51.28(3) . .
S2 Ag1 Ag4 123.15(4) . .
S10 Ag1 Ag4 106.02(5) . 4
S1 Ag1 Ag4 51.28(3) . 4
S2 Ag1 Ag4 123.15(4) . 4
Ag4 Ag1 Ag4 85.46(4) . 4
S10 Ag1 Ag4 50.63(3) . 9_554
S1 Ag1 Ag4 138.830(17) . 9_554
S2 Ag1 Ag4 80.28(5) . 9_554
Ag4 Ag1 Ag4 153.95(5) . 9_554
Ag4 Ag1 Ag4 90.42(3) 4 9_554
S10 Ag1 Ag4 50.63(3) . 12_556
S1 Ag1 Ag4 138.830(17) . 12_556
S2 Ag1 Ag4 80.28(5) . 12_556
Ag4 Ag1 Ag4 90.42(3) . 12_556
Ag4 Ag1 Ag4 153.95(5) 4 12_556
Ag4 Ag1 Ag4 82.08(3) 9_554 12_556
S10 Ag1 Ag3 124.29(4) . 4
S1 Ag1 Ag3 80.79(5) . 4
S2 Ag1 Ag3 48.88(3) . 4
Ag4 Ag1 Ag3 74.56(2) . 4
Ag4 Ag1 Ag3 129.09(3) 4 4
Ag4 Ag1 Ag3 126.07(4) 9_554 4
Ag4 Ag1 Ag3 73.81(2) 12_556 4
S10 Ag1 Ag3 124.29(4) . .
S1 Ag1 Ag3 80.79(5) . .
S2 Ag1 Ag3 48.88(3) . .
Ag4 Ag1 Ag3 129.09(3) . .
Ag4 Ag1 Ag3 74.57(2) 4 .
Ag4 Ag1 Ag3 73.81(2) 9_554 .
Ag4 Ag1 Ag3 126.07(4) 12_556 .
Ag3 Ag1 Ag3 82.70(4) 4 .
S2 Ag2 S1 133.59(8) 3_665 .
S2 Ag2 S10 125.85(9) 3_665 2
S1 Ag2 S10 100.57(7) . 2
S2 Ag2 Ag3 51.19(3) 3_665 6_665
S1 Ag2 Ag3 98.16(4) . 6_665
S10 Ag2 Ag3 133.77(3) 2 6_665
S2 Ag2 Ag3 51.19(3) 3_665 3_665
S1 Ag2 Ag3 98.16(4) . 3_665
S10 Ag2 Ag3 133.77(3) 2 3_665
Ag3 Ag2 Ag3 83.89(4) 6_665 3_665
S2 Ag2 Ag4 135.59(3) 3_665 4
S1 Ag2 Ag4 50.35(3) . 4
S10 Ag2 Ag4 75.21(4) 2 4
Ag3 Ag2 Ag4 144.61(4) 6_665 4
Ag3 Ag2 Ag4 85.36(2) 3_665 4
S2 Ag2 Ag4 135.59(3) 3_665 .
S1 Ag2 Ag4 50.35(3) . .
S10 Ag2 Ag4 75.21(4) 2 .
Ag3 Ag2 Ag4 85.36(2) 6_665 .
Ag3 Ag2 Ag4 144.61(4) 3_665 .
Ag4 Ag2 Ag4 84.18(3) 4 .
S2 Ag2 Ag4 94.35(5) 3_665 7_554
S1 Ag2 Ag4 119.50(4) . 7_554
S10 Ag2 Ag4 49.15(3) 2 7_554
Ag3 Ag2 Ag4 141.85(3) 6_665 7_554
Ag3 Ag2 Ag4 84.91(2) 3_665 7_554
Ag4 Ag2 Ag4 70.01(3) 4 7_554
Ag4 Ag2 Ag4 122.40(4) . 7_554
S2 Ag2 Ag4 94.35(5) 3_665 10_556
S1 Ag2 Ag4 119.50(4) . 10_556
S10 Ag2 Ag4 49.15(3) 2 10_556
Ag3 Ag2 Ag4 84.91(2) 6_665 10_556
Ag3 Ag2 Ag4 141.85(3) 3_665 10_556
Ag4 Ag2 Ag4 122.40(4) 4 10_556
Ag4 Ag2 Ag4 70.01(3) . 10_556
Ag4 Ag2 Ag4 81.79(3) 7_554 10_556
S2 Ag3 S2 173.42(13) 9_554 .
S2 Ag3 Ag2 120.22(7) 9_554 2_565
S2 Ag3 Ag2 53.93(6) . 2_565
S2 Ag3 Ag2 53.93(6) 9_554 8_565
S2 Ag3 Ag2 120.22(7) . 8_565
Ag2 Ag3 Ag2 83.91(4) 2_565 8_565
S2 Ag3 Ag1 60.36(6) 9_554 9_554
S2 Ag3 Ag1 125.49(7) . 9_554
Ag2 Ag3 Ag1 179.37(3) 2_565 9_554
Ag2 Ag3 Ag1 96.68(2) 8_565 9_554
S2 Ag3 Ag1 125.49(7) 9_554 .
S2 Ag3 Ag1 60.36(6) . .
Ag2 Ag3 Ag1 96.68(2) 2_565 .
Ag2 Ag3 Ag1 179.37(3) 8_565 .
Ag1 Ag3 Ag1 82.74(4) 9_554 .
S2 Ag3 Ag4 112.11(6) 9_554 9_554
S2 Ag3 Ag4 73.54(6) . 9_554
Ag2 Ag3 Ag4 127.443(18) 2_565 9_554
Ag2 Ag3 Ag4 126.72(2) 8_565 9_554
Ag1 Ag3 Ag4 52.00(2) 9_554 9_554
Ag1 Ag3 Ag4 53.04(2) . 9_554
S2 Ag3 Ag4 73.54(6) 9_554 4
S2 Ag3 Ag4 112.11(6) . 4
Ag2 Ag3 Ag4 126.72(2) 2_565 4
Ag2 Ag3 Ag4 127.443(18) 8_565 4
Ag1 Ag3 Ag4 53.04(2) 9_554 4
Ag1 Ag3 Ag4 52.00(2) . 4
Ag4 Ag3 Ag4 71.65(3) 9_554 4
S10 Ag4 S1 176.60(9) 9 .
S10 Ag4 Ag1 121.04(6) 9 .
S1 Ag4 Ag1 55.63(6) . .
S10 Ag4 Ag2 125.74(7) 9 .
S1 Ag4 Ag2 56.75(6) . .
Ag1 Ag4 Ag2 95.17(2) . .
S10 Ag4 Ag1 53.89(6) 9 9
S1 Ag4 Ag1 123.54(7) . 9
Ag1 Ag4 Ag1 83.78(3) . 9
Ag2 Ag4 Ag1 178.08(4) . 9
S10 Ag4 Ag2 59.04(6) 9 7
S1 Ag4 Ag2 124.32(7) . 7
Ag1 Ag4 Ag2 177.31(4) . 7
Ag2 Ag4 Ag2 82.99(3) . 7
Ag1 Ag4 Ag2 98.00(2) 9 7
S10 Ag4 Ag4 70.80(6) 9 10_556
S1 Ag4 Ag4 111.33(6) . 10_556
Ag1 Ag4 Ag4 122.67(3) . 10_556
Ag2 Ag4 Ag4 55.34(2) . 10_556
Ag1 Ag4 Ag4 123.99(3) 9 10_556
Ag2 Ag4 Ag4 54.65(2) 7 10_556
S10 Ag4 Ag3 106.93(6) 9 4
S1 Ag4 Ag3 70.69(6) . 4
Ag1 Ag4 Ag3 53.44(2) . 4
Ag2 Ag4 Ag3 127.32(2) . 4
Ag1 Ag4 Ag3 53.15(2) 9 4
Ag2 Ag4 Ag3 129.25(2) 7 4
Ag4 Ag4 Ag3 174.127(16) 10_556 4
Ag4 S1 Ag4 112.64(10) 4 .
Ag4 S1 Ag1 73.09(6) 4 .
Ag4 S1 Ag1 73.09(6) . .
Ag4 S1 Ag2 72.91(6) 4 .
Ag4 S1 Ag2 72.91(6) . .
Ag1 S1 Ag2 116.36(9) . .
Ag3 S2 Ag3 111.80(10) 4 .
Ag3 S2 Ag2 74.88(7) 4 2_565
Ag3 S2 Ag2 74.88(7) . 2_565
Ag3 S2 Ag1 70.76(6) 4 .
Ag3 S2 Ag1 70.76(6) . .
Ag2 S2 Ag1 116.26(9) 2_565 .
Ag4 S10 Ag4 110.62(10) 9_554 12_556
Ag4 S10 Ag1 75.48(6) 9_554 .
Ag4 S10 Ag1 75.48(6) 12_556 .
Ag4 S10 Ag2 71.81(6) 9_554 3
Ag4 S10 Ag2 71.81(6) 12_556 3
Ag1 S10 Ag2 120.61(9) . 3

loop_
_geom_bond_atom_site_label_1
_geom_bond_atom_site_label_2
_geom_bond_distance
_geom_bond_site_symmetry_2
Ag1 S10 2.506(2) .
Ag1 S1 2.545(3) .
Ag1 S2 2.769(3) .
Ag1 Ag4 2.9504(10) .
Ag1 Ag4 2.9504(10) 4
Ag1 Ag4 3.0032(9) 9_554
Ag1 Ag4 3.0032(9) 12_556
Ag1 Ag3 3.0074(10) 4
Ag1 Ag3 3.0074(10) .
Ag2 S2 2.489(3) 3_665
Ag2 S1 2.613(3) .
Ag2 S10 2.719(3) 2
Ag2 Ag3 2.9727(12) 6_665
Ag2 Ag3 2.9727(12) 3_665
Ag2 Ag4 2.9867(10) 4
Ag2 Ag4 2.9867(10) .
Ag2 Ag4 3.0122(10) 7_554
Ag2 Ag4 3.0122(10) 10_556
Ag3 S2 2.3996(14) 9_554
Ag3 S2 2.3996(14) .
Ag3 Ag2 2.9727(12) 2_565
Ag3 Ag2 2.9727(12) 8_565
Ag3 Ag1 3.0074(10) 9_554
Ag3 Ag4 3.6092(13) 9_554
Ag3 Ag4 3.6092(13) 4
Ag4 S10 2.3982(14) 9
Ag4 S1 2.4058(14) .
Ag4 Ag1 3.0032(9) 9
Ag4 Ag2 3.0122(10) 7
Ag4 Ag4 3.4415(17) 10_556
Ag4 Ag3 3.6092(13) 4
S1 Ag4 2.4058(14) 4
S2 Ag3 2.3996(14) 4
S2 Ag2 2.489(3) 2_565
S10 Ag4 2.3982(14) 9_554
S10 Ag4 2.3982(14) 12_556
S10 Ag2 2.719(3) 3

loop_
_geom_torsion_atom_site_label_1
_geom_torsion_atom_site_label_2
_geom_torsion_atom_site_label_3
_geom_torsion_atom_site_label_4
_geom_torsion
_geom_torsion_site_symmetry_1
_geom_torsion_site_symmetry_4
S10 Ag1 Ag3 S2 -96.47(9) . 9_554
S1 Ag1 Ag3 S2 54.86(8) . 9_554
S2 Ag1 Ag3 S2 176.44(7) . 9_554
Ag4 Ag1 Ag3 S2 73.38(8) . 9_554
Ag4 Ag1 Ag3 S2 2.64(7) 4 9_554
Ag4 Ag1 Ag3 S2 -92.41(7) 9_554 9_554
Ag4 Ag1 Ag3 S2 -159.52(7) 12_556 9_554
Ag3 Ag1 Ag3 S2 136.65(7) 4 9_554
S10 Ag1 Ag3 S2 87.09(9) . .
S1 Ag1 Ag3 S2 -121.58(8) . .
Ag4 Ag1 Ag3 S2 -103.07(7) . .
Ag4 Ag1 Ag3 S2 -173.80(7) 4 .
Ag4 Ag1 Ag3 S2 91.15(6) 9_554 .
Ag4 Ag1 Ag3 S2 24.04(7) 12_556 .
Ag3 Ag1 Ag3 S2 -39.79(6) 4 .
S10 Ag1 Ag3 Ag2 128.62(6) . 2_565
S1 Ag1 Ag3 Ag2 -80.05(4) . 2_565
S2 Ag1 Ag3 Ag2 41.53(6) . 2_565
Ag4 Ag1 Ag3 Ag2 -61.53(4) . 2_565
Ag4 Ag1 Ag3 Ag2 -132.27(3) 4 2_565
Ag4 Ag1 Ag3 Ag2 132.68(2) 9_554 2_565
Ag4 Ag1 Ag3 Ag2 65.57(3) 12_556 2_565
Ag3 Ag1 Ag3 Ag2 1.744(19) 4 2_565
S10 Ag1 Ag3 Ag2 -72(2) . 8_565
S1 Ag1 Ag3 Ag2 79(2) . 8_565
S2 Ag1 Ag3 Ag2 -159(2) . 8_565
Ag4 Ag1 Ag3 Ag2 97(2) . 8_565
Ag4 Ag1 Ag3 Ag2 27(2) 4 8_565
Ag4 Ag1 Ag3 Ag2 -68(2) 9_554 8_565
Ag4 Ag1 Ag3 Ag2 -135(2) 12_556 8_565
Ag3 Ag1 Ag3 Ag2 161(2) 4 8_565
S10 Ag1 Ag3 Ag1 -51.15(5) . 9_554
S1 Ag1 Ag3 Ag1 100.18(5) . 9_554
S2 Ag1 Ag3 Ag1 -138.24(6) . 9_554
Ag4 Ag1 Ag3 Ag1 118.70(5) . 9_554
Ag4 Ag1 Ag3 Ag1 47.963(19) 4 9_554
Ag4 Ag1 Ag3 Ag1 -47.088(19) 9_554 9_554
Ag4 Ag1 Ag3 Ag1 -114.20(4) 12_556 9_554
Ag3 Ag1 Ag3 Ag1 -178.03(3) 4 9_554
S10 Ag1 Ag3 Ag4 -4.06(6) . 9_554
S1 Ag1 Ag3 Ag4 147.27(5) . 9_554
S2 Ag1 Ag3 Ag4 -91.15(6) . 9_554
Ag4 Ag1 Ag3 Ag4 165.78(5) . 9_554
Ag4 Ag1 Ag3 Ag4 95.05(3) 4 9_554
Ag4 Ag1 Ag3 Ag4 -67.11(3) 12_556 9_554
Ag3 Ag1 Ag3 Ag4 -130.94(3) 4 9_554
S10 Ag1 Ag3 Ag4 -99.11(6) . 4
S1 Ag1 Ag3 Ag4 52.22(4) . 4
S2 Ag1 Ag3 Ag4 173.80(7) . 4
Ag4 Ag1 Ag3 Ag4 70.73(4) . 4
Ag4 Ag1 Ag3 Ag4 -95.05(3) 9_554 4
Ag4 Ag1 Ag3 Ag4 -162.16(4) 12_556 4
Ag3 Ag1 Ag3 Ag4 134.01(2) 4 4
S10 Ag1 Ag4 S10 -33.25(7) . 9
S1 Ag1 Ag4 S10 179.16(9) . 9
S2 Ag1 Ag4 S10 94.25(10) . 9
Ag4 Ag1 Ag4 S10 -138.64(6) 4 9
Ag4 Ag1 Ag4 S10 -57.01(9) 9_554 9
Ag4 Ag1 Ag4 S10 15.61(8) 12_556 9
Ag3 Ag1 Ag4 S10 88.67(7) 4 9
Ag3 Ag1 Ag4 S10 155.47(6) . 9
S10 Ag1 Ag4 S1 147.59(8) . .
S2 Ag1 Ag4 S1 -84.91(9) . .
Ag4 Ag1 Ag4 S1 42.21(7) 4 .
Ag4 Ag1 Ag4 S1 123.83(8) 9_554 .
Ag4 Ag1 Ag4 S1 -163.55(7) 12_556 .
Ag3 Ag1 Ag4 S1 -90.48(7) 4 .
Ag3 Ag1 Ag4 S1 -23.69(7) . .
S10 Ag1 Ag4 Ag2 104.39(5) . .
S1 Ag1 Ag4 Ag2 -43.21(7) . .
S2 Ag1 Ag4 Ag2 -128.11(6) . .
Ag4 Ag1 Ag4 Ag2 -1.00(4) 4 .
Ag4 Ag1 Ag4 Ag2 80.62(5) 9_554 .
Ag4 Ag1 Ag4 Ag2 153.25(3) 12_556 .
Ag3 Ag1 Ag4 Ag2 -133.69(3) 4 .
Ag3 Ag1 Ag4 Ag2 -66.89(5) . .
S10 Ag1 Ag4 Ag1 -74.01(5) . 9
S1 Ag1 Ag4 Ag1 138.40(7) . 9
S2 Ag1 Ag4 Ag1 53.49(6) . 9
Ag4 Ag1 Ag4 Ag1 -179.391(9) 4 9
Ag4 Ag1 Ag4 Ag1 -97.77(7) 9_554 9
Ag4 Ag1 Ag4 Ag1 -25.15(5) 12_556 9
Ag3 Ag1 Ag4 Ag1 47.92(3) 4 9
Ag3 Ag1 Ag4 Ag1 114.71(2) . 9
S10 Ag1 Ag4 Ag2 57.6(7) . 7
S1 Ag1 Ag4 Ag2 -90.0(7) . 7
S2 Ag1 Ag4 Ag2 -174.9(7) . 7
Ag4 Ag1 Ag4 Ag2 -47.8(7) 4 7
Ag4 Ag1 Ag4 Ag2 33.8(7) 9_554 7
Ag4 Ag1 Ag4 Ag2 106.4(7) 12_556 7
Ag3 Ag1 Ag4 Ag2 179(99) 4 7
Ag3 Ag1 Ag4 Ag2 -113.7(7) . 7
S10 Ag1 Ag4 Ag4 52.73(5) . 10_556
S1 Ag1 Ag4 Ag4 -94.87(7) . 10_556
S2 Ag1 Ag4 Ag4 -179.77(5) . 10_556
Ag4 Ag1 Ag4 Ag4 -52.66(3) 4 10_556
Ag4 Ag1 Ag4 Ag4 28.96(6) 9_554 10_556
Ag4 Ag1 Ag4 Ag4 101.59(2) 12_556 10_556
Ag3 Ag1 Ag4 Ag4 174.650(19) 4 10_556
Ag3 Ag1 Ag4 Ag4 -118.55(4) . 10_556
S10 Ag1 Ag4 Ag3 -121.92(5) . 4
S1 Ag1 Ag4 Ag3 90.48(7) . 4
S2 Ag1 Ag4 Ag3 5.58(5) . 4
Ag4 Ag1 Ag4 Ag3 132.69(3) 4 4
Ag4 Ag1 Ag4 Ag3 -145.69(6) 9_554 4
Ag4 Ag1 Ag4 Ag3 -73.06(3) 12_556 4
Ag3 Ag1 Ag4 Ag3 66.80(4) . 4
S2 Ag2 Ag4 S10 -67.13(13) 3_665 9
S1 Ag2 Ag4 S10 177.18(10) . 9
S10 Ag2 Ag4 S10 59.45(6) 2 9
Ag3 Ag2 Ag4 S10 -78.21(7) 6_665 9
Ag3 Ag2 Ag4 S10 -150.84(7) 3_665 9
Ag4 Ag2 Ag4 S10 135.65(6) 4 9
Ag4 Ag2 Ag4 S10 73.79(7) 7_554 9
Ag4 Ag2 Ag4 S10 8.05(7) 10_556 9
S2 Ag2 Ag4 S1 115.70(11) 3_665 .
S10 Ag2 Ag4 S1 -117.73(7) 2 .
Ag3 Ag2 Ag4 S1 104.61(6) 6_665 .
Ag3 Ag2 Ag4 S1 31.99(7) 3_665 .
Ag4 Ag2 Ag4 S1 -41.53(6) 4 .
Ag4 Ag2 Ag4 S1 -103.39(6) 7_554 .
Ag4 Ag2 Ag4 S1 -169.13(6) 10_556 .
S2 Ag2 Ag4 Ag1 158.21(9) 3_665 .
S1 Ag2 Ag4 Ag1 42.51(6) . .
S10 Ag2 Ag4 Ag1 -75.21(5) 2 .
Ag3 Ag2 Ag4 Ag1 147.13(3) 6_665 .
Ag3 Ag2 Ag4 Ag1 74.50(6) 3_665 .
Ag4 Ag2 Ag4 Ag1 0.99(4) 4 .
Ag4 Ag2 Ag4 Ag1 -60.87(3) 7_554 .
Ag4 Ag2 Ag4 Ag1 -126.61(3) 10_556 .
S2 Ag2 Ag4 Ag1 -145.2(10) 3_665 9
S1 Ag2 Ag4 Ag1 99.1(10) . 9
S10 Ag2 Ag4 Ag1 -18.6(10) 2 9
Ag3 Ag2 Ag4 Ag1 -156.3(10) 6_665 9
Ag3 Ag2 Ag4 Ag1 131.1(10) 3_665 9
Ag4 Ag2 Ag4 Ag1 57.6(10) 4 9
Ag4 Ag2 Ag4 Ag1 -4.3(10) 7_554 9
Ag4 Ag2 Ag4 Ag1 -70.0(10) 10_556 9
S2 Ag2 Ag4 Ag2 -23.77(9) 3_665 7
S1 Ag2 Ag4 Ag2 -139.46(6) . 7
S10 Ag2 Ag4 Ag2 102.81(5) 2 7
Ag3 Ag2 Ag4 Ag2 -34.85(2) 6_665 7
Ag3 Ag2 Ag4 Ag2 -107.48(4) 3_665 7
Ag4 Ag2 Ag4 Ag2 179.01(2) 4 7
Ag4 Ag2 Ag4 Ag2 117.15(4) 7_554 7
Ag4 Ag2 Ag4 Ag2 51.41(3) 10_556 7
S2 Ag2 Ag4 Ag4 -75.18(9) 3_665 10_556
S1 Ag2 Ag4 Ag4 169.13(6) . 10_556
S10 Ag2 Ag4 Ag4 51.40(4) 2 10_556
Ag3 Ag2 Ag4 Ag4 -86.26(2) 6_665 10_556
Ag3 Ag2 Ag4 Ag4 -158.88(6) 3_665 10_556
Ag4 Ag2 Ag4 Ag4 127.60(3) 4 10_556
Ag4 Ag2 Ag4 Ag4 65.74(3) 7_554 10_556
S2 Ag2 Ag4 Ag3 111.30(9) 3_665 4
S1 Ag2 Ag4 Ag3 -4.40(6) . 4
S10 Ag2 Ag4 Ag3 -122.12(5) 2 4
Ag3 Ag2 Ag4 Ag3 100.21(3) 6_665 4
Ag3 Ag2 Ag4 Ag3 27.59(7) 3_665 4
Ag4 Ag2 Ag4 Ag3 -45.92(5) 4 4
Ag4 Ag2 Ag4 Ag3 -107.78(4) 7_554 4
Ag4 Ag2 Ag4 Ag3 -173.53(2) 10_556 4
S10 Ag4 S1 Ag4 -75.1(13) 9 4
Ag1 Ag4 S1 Ag4 -62.86(9) . 4
Ag2 Ag4 S1 Ag4 62.52(9) . 4
Ag1 Ag4 S1 Ag4 -115.21(9) 9 4
Ag2 Ag4 S1 Ag4 113.88(9) 7 4
Ag4 Ag4 S1 Ag4 52.93(11) 10_556 4
Ag3 Ag4 S1 Ag4 -121.18(11) 4 4
S10 Ag4 S1 Ag1 -12.3(12) 9 .
Ag2 Ag4 S1 Ag1 125.38(6) . .
Ag1 Ag4 S1 Ag1 -52.35(6) 9 .
Ag2 Ag4 S1 Ag1 176.74(5) 7 .
Ag4 Ag4 S1 Ag1 115.79(5) 10_556 .
Ag3 Ag4 S1 Ag1 -58.33(4) 4 .
S10 Ag4 S1 Ag2 -137.6(12) 9 .
Ag1 Ag4 S1 Ag2 -125.38(6) . .
Ag1 Ag4 S1 Ag2 -177.73(4) 9 .
Ag2 Ag4 S1 Ag2 51.36(6) 7 .
Ag4 Ag4 S1 Ag2 -9.59(5) 10_556 .
Ag3 Ag4 S1 Ag2 176.30(5) 4 .
S10 Ag1 S1 Ag4 60.43(4) . 4
S2 Ag1 S1 Ag4 -119.57(4) . 4
Ag4 Ag1 S1 Ag4 120.86(9) . 4
Ag4 Ag1 S1 Ag4 -25.48(12) 9_554 4
Ag4 Ag1 S1 Ag4 146.34(8) 12_556 4
Ag3 Ag1 S1 Ag4 -161.58(5) 4 4
Ag3 Ag1 S1 Ag4 -77.55(4) . 4
S10 Ag1 S1 Ag4 -60.43(4) . .
S2 Ag1 S1 Ag4 119.57(4) . .
Ag4 Ag1 S1 Ag4 -120.86(9) 4 .
Ag4 Ag1 S1 Ag4 -146.34(8) 9_554 .
Ag4 Ag1 S1 Ag4 25.48(12) 12_556 .
Ag3 Ag1 S1 Ag4 77.55(4) 4 .
Ag3 Ag1 S1 Ag4 161.58(5) . .
S10 Ag1 S1 Ag2 0.0 . .
S2 Ag1 S1 Ag2 180.0 . .
Ag4 Ag1 S1 Ag2 60.43(4) . .
Ag4 Ag1 S1 Ag2 -60.43(4) 4 .
Ag4 Ag1 S1 Ag2 -85.91(9) 9_554 .
Ag4 Ag1 S1 Ag2 85.91(9) 12_556 .
Ag3 Ag1 S1 Ag2 137.985(18) 4 .
Ag3 Ag1 S1 Ag2 -137.985(18) . .
S2 Ag2 S1 Ag4 119.47(4) 3_665 4
S10 Ag2 S1 Ag4 -60.53(4) 2 4
Ag3 Ag2 S1 Ag4 161.94(4) 6_665 4
Ag3 Ag2 S1 Ag4 77.00(5) 3_665 4
Ag4 Ag2 S1 Ag4 -121.06(8) . 4
Ag4 Ag2 S1 Ag4 -11.75(6) 7_554 4
Ag4 Ag2 S1 Ag4 -109.31(5) 10_556 4
S2 Ag2 S1 Ag4 -119.47(4) 3_665 .
S10 Ag2 S1 Ag4 60.53(4) 2 .
Ag3 Ag2 S1 Ag4 -77.00(5) 6_665 .
Ag3 Ag2 S1 Ag4 -161.94(4) 3_665 .
Ag4 Ag2 S1 Ag4 121.06(8) 4 .
Ag4 Ag2 S1 Ag4 109.31(5) 7_554 .
Ag4 Ag2 S1 Ag4 11.75(6) 10_556 .
S2 Ag2 S1 Ag1 180.0 3_665 .
S10 Ag2 S1 Ag1 0.0 2 .
Ag3 Ag2 S1 Ag1 -137.53(2) 6_665 .
Ag3 Ag2 S1 Ag1 137.53(2) 3_665 .
Ag4 Ag2 S1 Ag1 60.53(4) 4 .
Ag4 Ag2 S1 Ag1 -60.53(4) . .
Ag4 Ag2 S1 Ag1 48.78(4) 7_554 .
Ag4 Ag2 S1 Ag1 -48.78(4) 10_556 .
S2 Ag3 S2 Ag3 -94.87(10) 9_554 4
Ag2 Ag3 S2 Ag3 -66.47(9) 2_565 4
Ag2 Ag3 S2 Ag3 -121.29(8) 8_565 4
Ag1 Ag3 S2 Ag3 113.21(8) 9_554 4
Ag1 Ag3 S2 Ag3 58.97(9) . 4
Ag4 Ag3 S2 Ag3 115.38(10) 9_554 4
Ag4 Ag3 S2 Ag3 53.70(12) 4 4
S2 Ag3 S2 Ag2 -28.40(4) 9_554 2_565
Ag2 Ag3 S2 Ag2 -54.81(7) 8_565 2_565
Ag1 Ag3 S2 Ag2 179.68(3) 9_554 2_565
Ag1 Ag3 S2 Ag2 125.44(6) . 2_565
Ag4 Ag3 S2 Ag2 -178.15(5) 9_554 2_565
Ag4 Ag3 S2 Ag2 120.17(4) 4 2_565
S2 Ag3 S2 Ag1 -153.84(3) 9_554 .
Ag2 Ag3 S2 Ag1 -125.44(6) 2_565 .
Ag2 Ag3 S2 Ag1 179.75(3) 8_565 .
Ag1 Ag3 S2 Ag1 54.24(7) 9_554 .
Ag4 Ag3 S2 Ag1 56.41(3) 9_554 .
Ag4 Ag3 S2 Ag1 -5.27(6) 4 .
S10 Ag1 S2 Ag3 118.71(4) . 4
S1 Ag1 S2 Ag3 -61.29(4) . 4
Ag4 Ag1 S2 Ag3 -7.14(7) . 4
Ag4 Ag1 S2 Ag3 -115.43(4) 4 4
Ag4 Ag1 S2 Ag3 160.49(5) 9_554 4
Ag4 Ag1 S2 Ag3 76.94(4) 12_556 4
Ag3 Ag1 S2 Ag3 -122.58(9) . 4
S10 Ag1 S2 Ag3 -118.71(4) . .
S1 Ag1 S2 Ag3 61.29(4) . .
Ag4 Ag1 S2 Ag3 115.43(4) . .
Ag4 Ag1 S2 Ag3 7.14(7) 4 .
Ag4 Ag1 S2 Ag3 -76.94(4) 9_554 .
Ag4 Ag1 S2 Ag3 -160.49(5) 12_556 .
Ag3 Ag1 S2 Ag3 122.58(9) 4 .
S10 Ag1 S2 Ag2 180.0 . 2_565
S1 Ag1 S2 Ag2 0.0 . 2_565
Ag4 Ag1 S2 Ag2 54.14(4) . 2_565
Ag4 Ag1 S2 Ag2 -54.14(4) 4 2_565
Ag4 Ag1 S2 Ag2 -138.227(17) 9_554 2_565
Ag4 Ag1 S2 Ag2 138.227(17) 12_556 2_565
Ag3 Ag1 S2 Ag2 61.29(4) 4 2_565
Ag3 Ag1 S2 Ag2 -61.29(4) . 2_565
S1 Ag1 S10 Ag4 -121.86(4) . 9_554
S2 Ag1 S10 Ag4 58.14(4) . 9_554
Ag4 Ag1 S10 Ag4 -166.77(4) . 9_554
Ag4 Ag1 S10 Ag4 -76.95(5) 4 9_554
Ag4 Ag1 S10 Ag4 116.29(8) 12_556 9_554
Ag3 Ag1 S10 Ag4 111.24(4) 4 9_554
Ag3 Ag1 S10 Ag4 5.04(7) . 9_554
S1 Ag1 S10 Ag4 121.86(4) . 12_556
S2 Ag1 S10 Ag4 -58.14(4) . 12_556
Ag4 Ag1 S10 Ag4 76.95(5) . 12_556
Ag4 Ag1 S10 Ag4 166.77(4) 4 12_556
Ag4 Ag1 S10 Ag4 -116.29(8) 9_554 12_556
Ag3 Ag1 S10 Ag4 -5.04(7) 4 12_556
Ag3 Ag1 S10 Ag4 -111.24(4) . 12_556
S1 Ag1 S10 Ag2 180.0 . 3
S2 Ag1 S10 Ag2 0.0 . 3
Ag4 Ag1 S10 Ag2 135.09(3) . 3
Ag4 Ag1 S10 Ag2 -135.09(3) 4 3
Ag4 Ag1 S10 Ag2 -58.14(4) 9_554 3
Ag4 Ag1 S10 Ag2 58.14(4) 12_556 3
Ag3 Ag1 S10 Ag2 53.10(4) 4 3
Ag3 Ag1 S10 Ag2 -53.10(4) . 3
